data_7058802
loop_
_publ_author_name
'Przychodze\'n, Witold'
'Chojnacki, Jaros\/law'
'Nierzwicki, \/Lukasz'

_publ_section_title
;
 Medium-sized cyclic bis(anisylphosphonothioyl)disulfanes and their
 corresponding cyclic sulfane-structures and most characteristic reactions
;
_journal_issue 38
_journal_name_full 'New Journal of Chemistry'
_journal_page_first 15413
_journal_paper_doi 10.1039/C9NJ03682B
_journal_volume 43
_journal_year 2019
_chemical_formula_moiety 'C19 H24 O4 P2 S4'
_chemical_formula_sum 'C19 H24 O4 P2 S4'
_chemical_formula_weight 506.56
_space_group_crystal_system monoclinic
_space_group_IT_number 14
_space_group_name_Hall '-P 2ybc'
_space_group_name_H-M_alt 'P 1 21/c 1'
_symmetry_space_group_name_Hall '-P 2ybc'
_symmetry_space_group_name_H-M 'P 1 21/c 1'
_atom_sites_solution_hydrogens geom
_atom_sites_solution_primary direct
_atom_sites_solution_secondary difmap
_audit_creation_date 2019-08-20
_audit_creation_method
;
Olex2 1.2
(compiled 2018.05.29 svn.r3508 for OlexSys, GUI svn.r5506)
;
_audit_update_record
;
2019-08-20 deposited with the CCDC.    2019-08-27 downloaded from the CCDC.
;
_cell_angle_alpha 90
_cell_angle_beta 96.512(8)
_cell_angle_gamma 90
_cell_formula_units_Z 4
_cell_length_a 12.3171(12)
_cell_length_b 9.1385(5)
_cell_length_c 21.439(2)
_cell_measurement_reflns_used 3266
_cell_measurement_temperature 130(2)
_cell_measurement_theta_max 29.48
_cell_measurement_theta_min 2.67
_cell_volume 2397.6(4)
_computing_cell_refinement 'X-Area Recipe 1.33.0.0 (STOE, 2015)'
_computing_data_collection 'X-Area WinXpose 2.0.22.0 (STOE, 2016)'
_computing_data_reduction 'STOE X-Area'
_computing_molecular_graphics 'Olex2 (Dolomanov et al., 2009)'
_computing_publication_material 'Olex2 (Dolomanov et al., 2009)'
_computing_structure_refinement 'ShelXL (Sheldrick, 2015)'
_computing_structure_solution 'ShelXS (Sheldrick, 2008)'
_diffrn_ambient_temperature 130(2)
_diffrn_detector_area_resol_mean 6.67
_diffrn_measured_fraction_theta_full 0.971
_diffrn_measured_fraction_theta_max 0.972
_diffrn_measurement_device_type 'STOE IPDS 2T'
_diffrn_measurement_method 'rotation method, \w scans'
_diffrn_radiation_type MoK\a
_diffrn_radiation_wavelength 0.71073
_diffrn_reflns_av_R_equivalents 0.0169
_diffrn_reflns_av_unetI/netI 0.0150
_diffrn_reflns_Laue_measured_fraction_full 0.971
_diffrn_reflns_Laue_measured_fraction_max 0.972
_diffrn_reflns_limit_h_max 14
_diffrn_reflns_limit_h_min -14
_diffrn_reflns_limit_k_max 11
_diffrn_reflns_limit_k_min -9
_diffrn_reflns_limit_l_max 24
_diffrn_reflns_limit_l_min -25
_diffrn_reflns_number 9945
_diffrn_reflns_point_group_measured_fraction_full 0.971
_diffrn_reflns_point_group_measured_fraction_max 0.972
_diffrn_reflns_theta_full 25.242
_diffrn_reflns_theta_max 25.600
_diffrn_reflns_theta_min 2.389
_diffrn_source 'GeniX Mo, 0.05 x 0.05 mm2 microfocus'
_exptl_absorpt_coefficient_mu 0.552
_exptl_absorpt_correction_type none
_exptl_crystal_colour colourless
_exptl_crystal_colour_primary colourless
_exptl_crystal_density_diffrn 1.403
_exptl_crystal_density_method 'not measured'
_exptl_crystal_description needle
_exptl_crystal_F_000 1056
_exptl_crystal_size_max 0.34
_exptl_crystal_size_mid 0.03
_exptl_crystal_size_min 0.02
_refine_diff_density_max 0.351
_refine_diff_density_min -0.222
_refine_diff_density_rms 0.050
_refine_ls_extinction_method none
_refine_ls_goodness_of_fit_ref 1.067
_refine_ls_hydrogen_treatment constr
_refine_ls_matrix_type full
_refine_ls_number_parameters 266
_refine_ls_number_reflns 4378
_refine_ls_number_restraints 0
_refine_ls_restrained_S_all 1.067
_refine_ls_R_factor_all 0.0276
_refine_ls_R_factor_gt 0.0253
_refine_ls_shift/su_max 0.001
_refine_ls_shift/su_mean 0.000
_refine_ls_structure_factor_coef Fsqd
_refine_ls_weighting_details 'w=1/[\s^2^(Fo^2^)+(0.0385P)^2^+0.9699P] where P=(Fo^2^+2Fc^2^)/3'
_refine_ls_weighting_scheme calc
_refine_ls_wR_factor_gt 0.0670
_refine_ls_wR_factor_ref 0.0682
_reflns_Friedel_coverage 0.000
_reflns_number_gt 4046
_reflns_number_total 4378
_reflns_threshold_expression 'I > 2\s(I)'
_cod_data_source_file c9nj03682b2.cif
_cod_data_source_block comp_2b
_cod_depositor_comments 'Adding full bibliography for 7058796--7058807.cif.'
_cod_database_code 7058802
_shelx_shelxl_version_number 2018/3
_shelx_space_group_comment
;
The symmetry employed for this shelxl refinement is uniquely defined
by the following loop, which should always be used as a source of
symmetry information in preference to the above space-group names.
They are only intended as comments.
;
_shelx_estimated_absorpt_t_max 0.989
_shelx_estimated_absorpt_t_min 0.834
_olex2_refinement_description
;
1. Fixed Uiso
 At 1.2 times of:
  All C(H) groups, All C(H,H) groups
 At 1.5 times of:
  All C(H,H,H) groups
2.a Secondary CH2 refined with riding coordinates:
 C1(H1A,H1B), C3(H3A,H3B)
2.b Aromatic/amide H refined with riding coordinates:
 C11(H11), C12(H12), C14(H14), C15(H15), C21(H21), C22(H22), C24(H24), C25(H25)
2.c Idealised Me refined as rotating group:
 C4(H4A,H4B,H4C), C5(H5A,H5B,H5C), C16(H16A,H16B,H16C), C26(H26A,H26B,H26C)
;
_olex2_submission_special_instructions 'No special instructions were received'

loop_
_space_group_symop_operation_xyz
'x, y, z'
'-x, y+1/2, -z+1/2'
'-x, -y, -z'
'x, -y-1/2, z-1/2'

loop_
_atom_site_label
_atom_site_type_symbol
_atom_site_fract_x
_atom_site_fract_y
_atom_site_fract_z
_atom_site_U_iso_or_equiv
_atom_site_adp_type
_atom_site_occupancy
_atom_site_site_symmetry_order
_atom_site_calc_flag
_atom_site_refinement_flags_posn
S1 S 0.75473(3) 1.04420(4) 0.19294(2) 0.02316(9) Uani 1 1 d .
S2 S 0.86477(3) 0.88817(4) 0.16917(2) 0.02090(9) Uani 1 1 d .
S3 S 0.52581(3) 1.18352(4) 0.13708(2) 0.03189(11) Uani 1 1 d .
S4 S 0.93841(3) 0.55937(4) 0.20304(2) 0.02619(10) Uani 1 1 d .
P1 P 0.63516(3) 1.04879(4) 0.11438(2) 0.01959(9) Uani 1 1 d .
P2 P 0.83555(3) 0.70448(4) 0.22439(2) 0.01731(9) Uani 1 1 d .
O1 O 0.59860(8) 0.88545(11) 0.09970(5) 0.0206(2) Uani 1 1 d .
O2 O 0.70900(8) 0.66778(11) 0.21069(4) 0.0190(2) Uani 1 1 d .
O3 O 0.81600(9) 1.25011(12) -0.11410(5) 0.0297(2) Uani 1 1 d .
O4 O 0.85102(8) 0.85177(12) 0.49359(5) 0.0250(2) Uani 1 1 d .
C1 C 0.53035(11) 0.81212(16) 0.14130(7) 0.0207(3) Uani 1 1 d .
H1A H 0.452676 0.837629 0.129284 0.025 Uiso 1 1 calc R
H1B H 0.551035 0.844299 0.185128 0.025 Uiso 1 1 calc R
C2 C 0.54590(11) 0.64806(16) 0.13625(6) 0.0196(3) Uani 1 1 d .
C3 C 0.66636(11) 0.60793(15) 0.14999(6) 0.0193(3) Uani 1 1 d .
H3A H 0.674787 0.500185 0.150384 0.023 Uiso 1 1 calc R
H3B H 0.707632 0.648173 0.116860 0.023 Uiso 1 1 calc R
C4 C 0.50888(12) 0.59372(18) 0.06985(7) 0.0262(3) Uani 1 1 d .
H4A H 0.550054 0.644777 0.039928 0.039 Uiso 1 1 calc GR
H4B H 0.430679 0.613290 0.059512 0.039 Uiso 1 1 calc GR
H4C H 0.522148 0.488229 0.067528 0.039 Uiso 1 1 calc GR
C5 C 0.47848(13) 0.57698(17) 0.18382(7) 0.0264(3) Uani 1 1 d .
H5A H 0.486993 0.470446 0.182436 0.040 Uiso 1 1 calc GR
H5B H 0.401257 0.602432 0.173411 0.040 Uiso 1 1 calc GR
H5C H 0.504023 0.612555 0.226069 0.040 Uiso 1 1 calc GR
C10 C 0.69854(11) 1.09538(16) 0.04645(7) 0.0199(3) Uani 1 1 d .
C11 C 0.73442(12) 1.23944(16) 0.04133(7) 0.0232(3) Uani 1 1 d .
H11 H 0.731357 1.305249 0.075389 0.028 Uiso 1 1 calc R
C12 C 0.77412(12) 1.28678(16) -0.01255(7) 0.0244(3) Uani 1 1 d .
H12 H 0.798200 1.384983 -0.015698 0.029 Uiso 1 1 calc R
C13 C 0.77898(11) 1.19044(17) -0.06257(7) 0.0225(3) Uani 1 1 d .
C14 C 0.74583(12) 1.04629(16) -0.05775(7) 0.0251(3) Uani 1 1 d .
H14 H 0.750830 0.980049 -0.091453 0.030 Uiso 1 1 calc R
C15 C 0.70517(12) 0.99933(16) -0.00318(7) 0.0251(3) Uani 1 1 d .
H15 H 0.681789 0.900862 0.000150 0.030 Uiso 1 1 calc R
C16 C 0.82329(15) 1.1577(2) -0.16730(8) 0.0341(4) Uani 1 1 d .
H16A H 0.853074 1.213586 -0.200466 0.051 Uiso 1 1 calc GR
H16B H 0.750353 1.121409 -0.182865 0.051 Uiso 1 1 calc GR
H16C H 0.871443 1.074727 -0.155012 0.051 Uiso 1 1 calc GR
C20 C 0.84243(11) 0.75595(15) 0.30484(6) 0.0180(3) Uani 1 1 d .
C21 C 0.94025(11) 0.73784(16) 0.34349(7) 0.0209(3) Uani 1 1 d .
H21 H 1.003160 0.703693 0.326084 0.025 Uiso 1 1 calc R
C22 C 0.94684(11) 0.76905(16) 0.40700(7) 0.0217(3) Uani 1 1 d .
H22 H 1.013636 0.755853 0.433218 0.026 Uiso 1 1 calc R
C23 C 0.85458(12) 0.81990(15) 0.43193(7) 0.0196(3) Uani 1 1 d .
C24 C 0.75678(12) 0.84111(16) 0.39333(7) 0.0226(3) Uani 1 1 d .
H24 H 0.694425 0.877687 0.410564 0.027 Uiso 1 1 calc R
C25 C 0.75062(11) 0.80917(16) 0.33047(7) 0.0218(3) Uani 1 1 d .
H25 H 0.683878 0.823215 0.304297 0.026 Uiso 1 1 calc R
C26 C 0.94732(13) 0.82220(19) 0.53573(7) 0.0304(4) Uani 1 1 d .
H26A H 1.008474 0.879607 0.523215 0.046 Uiso 1 1 calc GR
H26B H 0.964880 0.717750 0.534262 0.046 Uiso 1 1 calc GR
H26C H 0.934473 0.849016 0.578541 0.046 Uiso 1 1 calc GR

loop_
_atom_site_aniso_label
_atom_site_aniso_U_11
_atom_site_aniso_U_22
_atom_site_aniso_U_33
_atom_site_aniso_U_23
_atom_site_aniso_U_13
_atom_site_aniso_U_12
S1 0.0337(2) 0.01688(17) 0.01805(18) -0.00225(13) -0.00068(14) -0.00003(14)
S2 0.02179(17) 0.02287(18) 0.01766(17) 0.00216(14) 0.00057(13) -0.00128(13)
S3 0.0402(2) 0.0234(2) 0.0342(2) 0.00489(16) 0.01319(17) 0.01357(16)
S4 0.0318(2) 0.0295(2) 0.01733(18) 0.00037(15) 0.00308(14) 0.01365(15)
P1 0.02568(19) 0.01467(18) 0.01842(18) 0.00138(14) 0.00254(14) 0.00323(13)
P2 0.02059(18) 0.01845(18) 0.01243(17) -0.00027(13) -0.00016(13) 0.00307(13)
O1 0.0255(5) 0.0175(5) 0.0189(5) 0.0012(4) 0.0029(4) -0.0006(4)
O2 0.0228(5) 0.0197(5) 0.0139(5) -0.0030(4) -0.0004(4) -0.0009(4)
O3 0.0395(6) 0.0259(6) 0.0253(6) 0.0048(5) 0.0104(5) -0.0017(5)
O4 0.0319(5) 0.0288(6) 0.0139(5) -0.0031(4) 0.0010(4) 0.0025(4)
C1 0.0212(7) 0.0208(7) 0.0206(7) 0.0010(6) 0.0045(5) -0.0001(5)
C2 0.0227(7) 0.0189(7) 0.0168(7) -0.0021(6) 0.0007(5) -0.0030(5)
C3 0.0253(7) 0.0178(7) 0.0141(6) -0.0037(5) -0.0006(5) 0.0002(5)
C4 0.0299(8) 0.0277(8) 0.0196(7) -0.0039(6) -0.0034(6) -0.0046(6)
C5 0.0308(8) 0.0233(7) 0.0260(8) -0.0016(6) 0.0074(6) -0.0072(6)
C10 0.0225(7) 0.0184(7) 0.0185(7) 0.0022(6) 0.0006(5) 0.0027(5)
C11 0.0264(7) 0.0197(7) 0.0233(7) -0.0024(6) 0.0013(6) 0.0010(6)
C12 0.0258(7) 0.0179(7) 0.0295(8) 0.0014(6) 0.0034(6) -0.0020(6)
C13 0.0215(7) 0.0239(7) 0.0218(7) 0.0046(6) 0.0016(5) 0.0024(6)
C14 0.0322(8) 0.0212(7) 0.0221(7) -0.0009(6) 0.0040(6) 0.0004(6)
C15 0.0347(8) 0.0159(7) 0.0251(8) 0.0005(6) 0.0048(6) -0.0010(6)
C16 0.0422(9) 0.0361(9) 0.0255(8) 0.0016(7) 0.0109(7) 0.0003(7)
C20 0.0231(7) 0.0174(6) 0.0132(6) -0.0007(5) 0.0006(5) 0.0008(5)
C21 0.0209(7) 0.0237(7) 0.0180(7) 0.0006(6) 0.0019(5) 0.0016(5)
C22 0.0219(7) 0.0251(7) 0.0173(7) 0.0001(6) -0.0018(5) 0.0002(6)
C23 0.0281(7) 0.0162(7) 0.0143(6) -0.0016(5) 0.0008(5) -0.0014(5)
C24 0.0242(7) 0.0237(7) 0.0201(7) -0.0026(6) 0.0033(5) 0.0045(6)
C25 0.0215(7) 0.0235(7) 0.0194(7) -0.0024(6) -0.0024(5) 0.0045(5)
C26 0.0369(9) 0.0401(9) 0.0131(7) -0.0005(7) -0.0023(6) 0.0011(7)

loop_
_atom_type_symbol
_atom_type_description
_atom_type_scat_dispersion_real
_atom_type_scat_dispersion_imag
_atom_type_scat_source
C C 0.0033 0.0016 'International Tables Vol C Tables 4.2.6.8 and 6.1.1.4'
H H 0.0000 0.0000 'International Tables Vol C Tables 4.2.6.8 and 6.1.1.4'
O O 0.0106 0.0060 'International Tables Vol C Tables 4.2.6.8 and 6.1.1.4'
P P 0.1023 0.0942 'International Tables Vol C Tables 4.2.6.8 and 6.1.1.4'
S S 0.1246 0.1234 'International Tables Vol C Tables 4.2.6.8 and 6.1.1.4'

loop_
_geom_angle_atom_site_label_1
_geom_angle_atom_site_label_2
_geom_angle_atom_site_label_3
_geom_angle
S2 S1 P1 103.57(2)
S1 S2 P2 104.58(2)
S3 P1 S1 104.83(2)
O1 P1 S1 107.33(4)
O1 P1 S3 117.52(4)
O1 P1 C10 101.79(6)
C10 P1 S1 109.08(5)
C10 P1 S3 115.94(5)
S4 P2 S2 104.84(2)
O2 P2 S2 106.90(4)
O2 P2 S4 117.97(4)
O2 P2 C20 99.95(6)
C20 P2 S2 109.95(5)
C20 P2 S4 116.87(5)
C1 O1 P1 118.94(9)
C3 O2 P2 119.48(8)
C13 O3 C16 117.99(12)
C23 O4 C26 117.20(11)
O1 C1 H1A 109.9
O1 C1 H1B 109.9
O1 C1 C2 108.96(11)
H1A C1 H1B 108.3
C2 C1 H1A 109.9
C2 C1 H1B 109.9
C1 C2 C3 110.61(11)
C1 C2 C4 111.16(12)
C1 C2 C5 106.83(11)
C3 C2 C4 106.44(11)
C3 C2 C5 111.03(12)
C4 C2 C5 110.83(12)
O2 C3 C2 109.11(11)
O2 C3 H3A 109.9
O2 C3 H3B 109.9
C2 C3 H3A 109.9
C2 C3 H3B 109.9
H3A C3 H3B 108.3
C2 C4 H4A 109.5
C2 C4 H4B 109.5
C2 C4 H4C 109.5
H4A C4 H4B 109.5
H4A C4 H4C 109.5
H4B C4 H4C 109.5
C2 C5 H5A 109.5
C2 C5 H5B 109.5
C2 C5 H5C 109.5
H5A C5 H5B 109.5
H5A C5 H5C 109.5
H5B C5 H5C 109.5
C11 C10 P1 117.49(11)
C15 C10 P1 123.02(11)
C15 C10 C11 119.26(13)
C10 C11 H11 119.7
C12 C11 C10 120.57(14)
C12 C11 H11 119.7
C11 C12 H12 120.1
C11 C12 C13 119.88(14)
C13 C12 H12 120.1
O3 C13 C12 114.86(13)
O3 C13 C14 124.87(14)
C14 C13 C12 120.26(14)
C13 C14 H14 120.2
C13 C14 C15 119.52(14)
C15 C14 H14 120.2
C10 C15 C14 120.48(14)
C10 C15 H15 119.8
C14 C15 H15 119.8
O3 C16 H16A 109.5
O3 C16 H16B 109.5
O3 C16 H16C 109.5
H16A C16 H16B 109.5
H16A C16 H16C 109.5
H16B C16 H16C 109.5
C21 C20 P2 119.21(11)
C21 C20 C25 119.40(13)
C25 C20 P2 121.35(10)
C20 C21 H21 119.6
C22 C21 C20 120.73(13)
C22 C21 H21 119.6
C21 C22 H22 120.4
C21 C22 C23 119.21(13)
C23 C22 H22 120.4
O4 C23 C22 124.32(13)
O4 C23 C24 115.22(13)
C22 C23 C24 120.46(13)
C23 C24 H24 120.0
C25 C24 C23 120.04(13)
C25 C24 H24 120.0
C20 C25 H25 119.9
C24 C25 C20 120.15(13)
C24 C25 H25 119.9
O4 C26 H26A 109.5
O4 C26 H26B 109.5
O4 C26 H26C 109.5
H26A C26 H26B 109.5
H26A C26 H26C 109.5
H26B C26 H26C 109.5

loop_
_geom_bond_atom_site_label_1
_geom_bond_atom_site_label_2
_geom_bond_distance
S1 S2 2.0705(5)
S1 P1 2.1081(6)
S2 P2 2.1085(5)
S3 P1 1.9276(5)
S4 P2 1.9248(5)
P1 O1 1.5804(10)
P1 C10 1.7804(14)
P2 O2 1.5888(10)
P2 C20 1.7803(14)
O1 C1 1.4564(16)
O2 C3 1.4538(16)
O3 C13 1.3564(18)
O3 C16 1.430(2)
O4 C23 1.3591(17)
O4 C26 1.4329(18)
C1 H1A 0.9900
C1 H1B 0.9900
C1 C2 1.5168(19)
C2 C3 1.5244(19)
C2 C4 1.5277(19)
C2 C5 1.5309(19)
C3 H3A 0.9900
C3 H3B 0.9900
C4 H4A 0.9800
C4 H4B 0.9800
C4 H4C 0.9800
C5 H5A 0.9800
C5 H5B 0.9800
C5 H5C 0.9800
C10 C11 1.397(2)
C10 C15 1.389(2)
C11 H11 0.9500
C11 C12 1.374(2)
C12 H12 0.9500
C12 C13 1.394(2)
C13 C14 1.386(2)
C14 H14 0.9500
C14 C15 1.391(2)
C15 H15 0.9500
C16 H16A 0.9800
C16 H16B 0.9800
C16 H16C 0.9800
C20 C21 1.3926(19)
C20 C25 1.399(2)
C21 H21 0.9500
C21 C22 1.384(2)
C22 H22 0.9500
C22 C23 1.390(2)
C23 C24 1.396(2)
C24 H24 0.9500
C24 C25 1.373(2)
C25 H25 0.9500
C26 H26A 0.9800
C26 H26B 0.9800
C26 H26C 0.9800

loop_
_geom_torsion_atom_site_label_1
_geom_torsion_atom_site_label_2
_geom_torsion_atom_site_label_3
_geom_torsion_atom_site_label_4
_geom_torsion
S1 P1 O1 C1 73.09(9)
S1 P1 C10 C11 -71.36(11)
S1 P1 C10 C15 114.20(12)
S2 P2 O2 C3 70.44(10)
S2 P2 C20 C21 -94.96(12)
S2 P2 C20 C25 87.38(12)
S3 P1 O1 C1 -44.61(10)
S3 P1 C10 C11 46.64(12)
S3 P1 C10 C15 -127.81(11)
S4 P2 O2 C3 -47.22(10)
S4 P2 C20 C21 24.34(13)
S4 P2 C20 C25 -153.32(10)
P1 O1 C1 C2 -155.82(9)
P1 C10 C11 C12 -173.53(11)
P1 C10 C15 C14 173.57(12)
P2 O2 C3 C2 -153.61(9)
P2 C20 C21 C22 -176.39(11)
P2 C20 C25 C24 176.72(12)
O1 P1 C10 C11 175.43(11)
O1 P1 C10 C15 0.98(14)
O1 C1 C2 C3 55.44(14)
O1 C1 C2 C4 -62.57(14)
O1 C1 C2 C5 176.39(11)
O2 P2 C20 C21 152.86(12)
O2 P2 C20 C25 -24.81(13)
O3 C13 C14 C15 -177.41(14)
O4 C23 C24 C25 -178.55(13)
C1 C2 C3 O2 54.37(15)
C4 C2 C3 O2 175.24(11)
C5 C2 C3 O2 -64.05(14)
C10 P1 O1 C1 -172.39(10)
C10 C11 C12 C13 -0.2(2)
C11 C10 C15 C14 -0.8(2)
C11 C12 C13 O3 177.86(13)
C11 C12 C13 C14 -1.2(2)
C12 C13 C14 C15 1.5(2)
C13 C14 C15 C10 -0.5(2)
C15 C10 C11 C12 1.1(2)
C16 O3 C13 C12 179.95(13)
C16 O3 C13 C14 -1.0(2)
C20 P2 O2 C3 -175.01(10)
C20 C21 C22 C23 -0.4(2)
C21 C20 C25 C24 -0.9(2)
C21 C22 C23 O4 178.91(14)
C21 C22 C23 C24 -0.8(2)
C22 C23 C24 C25 1.2(2)
C23 C24 C25 C20 -0.3(2)
C25 C20 C21 C22 1.3(2)
C26 O4 C23 C22 -3.9(2)
C26 O4 C23 C24 175.84(13)
